data_1501743
loop_
_publ_author_name
'Xin, Qian'
'Duhm, Steffen'
'Hosoumi, Shunsuke'
'Ueno, Nobuo'
'Tao, Xu-tang'
'Kera, Satoshi'

_publ_section_title
;
 Impact of Nitrogen Substitution and Molecular Orientation on the
 Energy-Level Alignment of Heteroacene Films
;
_journal_issue 31
_journal_name_full 'The Journal of Physical Chemistry C'
_journal_page_first 15502
_journal_paper_doi 10.1021/jp204277g
_journal_volume 115
_journal_year 2011
_chemical_formula_moiety 'C29 H17 N'
_chemical_formula_sum 'C29 H17 N'
_chemical_formula_weight 379.44
_chemical_name_systematic
; 
 ? 
;
_space_group_IT_number 14
_symmetry_cell_setting monoclinic
_symmetry_space_group_name_Hall '-P 2ybc'
_symmetry_space_group_name_H-M 'P 1 21/c 1'
_atom_sites_solution_hydrogens geom
_atom_sites_solution_primary direct
_atom_sites_solution_secondary difmap
_audit_creation_method SHELXL-97
_cell_angle_alpha 90.000(5)
_cell_angle_beta 92.532(5)
_cell_angle_gamma 90.000(5)
_cell_formula_units_Z 4
_cell_length_a 12.102(5)
_cell_length_b 6.175(5)
_cell_length_c 25.167(5)
_cell_measurement_reflns_used 924
_cell_measurement_temperature 293(2)
_cell_measurement_theta_max 21.69
_cell_measurement_theta_min 2.29
_cell_volume 1878.9(17)
_computing_cell_refinement 'APEX2 Software Suite (Bruker,2005)'
_computing_data_collection 'APEX2 Software Suite (Bruker,2005)'
_computing_data_reduction 'APEX2 Software Suite (Bruker,2005)'
_computing_molecular_graphics 'SHELXTL (Bruker, 1997)'
_computing_publication_material 'WINGX (Farrugia,1999)'
_computing_structure_refinement 'SHELXL-97 (Sheldrick, 1997)'
_computing_structure_solution 'SIR97 (Altomare,1999)'
_diffrn_ambient_temperature 293(2)
_diffrn_measured_fraction_theta_full 0.994
_diffrn_measured_fraction_theta_max 0.994
_diffrn_measurement_device_type 'Bruker APEX2 CCD area-detector diffractometer'
_diffrn_measurement_method '\f and \w scans'
_diffrn_radiation_monochromator graphite
_diffrn_radiation_source 'fine-focus sealed tube'
_diffrn_radiation_type MoK\a
_diffrn_radiation_wavelength 0.71069
_diffrn_reflns_av_R_equivalents 0.0740
_diffrn_reflns_av_sigmaI/netI 0.0859
_diffrn_reflns_limit_h_max 10
_diffrn_reflns_limit_h_min -15
_diffrn_reflns_limit_k_max 7
_diffrn_reflns_limit_k_min -7
_diffrn_reflns_limit_l_max 32
_diffrn_reflns_limit_l_min -32
_diffrn_reflns_number 12943
_diffrn_reflns_theta_full 27.32
_diffrn_reflns_theta_max 27.32
_diffrn_reflns_theta_min 2.28
_diffrn_standards_decay_% 0
_diffrn_standards_number 0
_exptl_absorpt_coefficient_mu 0.077
_exptl_absorpt_correction_T_max 0.9941
_exptl_absorpt_correction_T_min 0.9885
_exptl_absorpt_correction_type multi-scan
_exptl_absorpt_process_details 'APEX2 Software Suite (Bruker,2005)'
_exptl_crystal_colour yellow
_exptl_crystal_density_diffrn 1.341
_exptl_crystal_density_method 'not measured'
_exptl_crystal_description prism
_exptl_crystal_F_000 792
_exptl_crystal_size_max 0.15
_exptl_crystal_size_mid 0.08
_exptl_crystal_size_min 0.08
_refine_diff_density_max 0.135
_refine_diff_density_min -0.141
_refine_diff_density_rms 0.034
_refine_ls_extinction_coef 0.0037(13)
_refine_ls_extinction_expression Fc^*^=kFc[1+0.001xFc^2^\l^3^/sin(2\q)]^-1/4^
_refine_ls_extinction_method SHELXL
_refine_ls_goodness_of_fit_ref 0.831
_refine_ls_hydrogen_treatment constr
_refine_ls_matrix_type full
_refine_ls_number_parameters 272
_refine_ls_number_reflns 4209
_refine_ls_number_restraints 0
_refine_ls_restrained_S_all 0.831
_refine_ls_R_factor_all 0.1588
_refine_ls_R_factor_gt 0.0517
_refine_ls_shift/su_max 0.000
_refine_ls_shift/su_mean 0.000
_refine_ls_structure_factor_coef Fsqd
_refine_ls_weighting_details 'calc w=1/[\s^2^(Fo^2^)+(0.1000P)^2^+0.0000P] where P=(Fo^2^+2Fc^2^)/3'
_refine_ls_weighting_scheme calc
_refine_ls_wR_factor_gt 0.1245
_refine_ls_wR_factor_ref 0.1857
_reflns_number_gt 1754
_reflns_number_total 4209
_reflns_threshold_expression >2sigma(I)
_cod_data_source_file jp204277g_si_002.cif
_cod_data_source_block DAP
_cod_depositor_comments
;
The following automatic conversions were performed:

'_symmetry_cell_setting' value 'Monoclinic' changed to 'monoclinic'
according to /home/saulius/struct/CIF-dictionaries/cif_core.dic
dictionary named 'cif_core.dic' version 2.4.1 from 2010-06-29.

Automatic conversion script
Id: cif_fix_values 1715 2011-07-08 13:25:40Z adriana 
;
_cod_original_sg_symbol_H-M 'P2(1)/c  '
_cod_database_code 1501743

loop_
_symmetry_equiv_pos_as_xyz
'x, y, z'
'-x, y+1/2, -z+1/2'
'-x, -y, -z'
'x, -y-1/2, z-1/2'

loop_
_atom_site_label
_atom_site_type_symbol
_atom_site_fract_x
_atom_site_fract_y
_atom_site_fract_z
_atom_site_U_iso_or_equiv
_atom_site_adp_type
_atom_site_occupancy
_atom_site_symmetry_multiplicity
_atom_site_calc_flag
_atom_site_refinement_flags
C1 C 0.8656(3) 0.5639(6) 0.94337(14) 0.0733(10) Uani 1 1 d .
H1 H 0.8580 0.4790 0.9735 0.088 Uiso 1 1 calc R
C2 C 0.9190(3) 0.7677(6) 0.94779(15) 0.0760(10) Uani 1 1 d .
H2 H 0.9464 0.8158 0.9808 0.091 Uiso 1 1 calc R
C3 C 0.9304(3) 0.8932(5) 0.90421(15) 0.0685(9) Uani 1 1 d .
H3 H 0.9644 1.0277 0.9079 0.082 Uiso 1 1 calc R
C4 C 0.8912(2) 0.8228(4) 0.85270(13) 0.0528(8) Uani 1 1 d .
C5 C 0.8369(2) 0.6173(4) 0.84835(12) 0.0507(7) Uani 1 1 d .
C6 C 0.8254(3) 0.4917(5) 0.89515(13) 0.0629(9) Uani 1 1 d .
H6 H 0.7899 0.3582 0.8928 0.075 Uiso 1 1 calc R
C7 C 0.8006(2) 0.5448(4) 0.79778(12) 0.0497(7) Uani 1 1 d .
H7 H 0.7629 0.4137 0.7950 0.060 Uiso 1 1 calc R
C8 C 0.81837(19) 0.6600(4) 0.75172(12) 0.0441(7) Uani 1 1 d .
C9 C 0.8745(2) 0.8643(4) 0.75649(13) 0.0492(7) Uani 1 1 d .
C10 C 0.9072(2) 0.9410(4) 0.80637(14) 0.0558(8) Uani 1 1 d .
H10 H 0.9411 1.0760 0.8091 0.067 Uiso 1 1 calc R
C11 C 0.9020(2) 0.9786(4) 0.70926(14) 0.0561(8) Uani 1 1 d .
H11 H 0.9359 1.1134 0.7125 0.067 Uiso 1 1 calc R
C12 C 0.8802(2) 0.8972(4) 0.66069(14) 0.0554(8) Uani 1 1 d .
H12 H 0.9029 0.9726 0.6311 0.066 Uiso 1 1 calc R
C13 C 0.8224(2) 0.6946(4) 0.65337(13) 0.0485(7) Uani 1 1 d .
C14 C 0.7872(2) 0.5798(4) 0.69831(11) 0.0437(7) Uani 1 1 d .
C15 C 0.7251(2) 0.3918(4) 0.68838(11) 0.0450(7) Uani 1 1 d .
H15 H 0.6987 0.3146 0.7169 0.054 Uiso 1 1 calc R
C16 C 0.7022(2) 0.3184(4) 0.63745(11) 0.0431(7) Uani 1 1 d .
C17 C 0.7471(2) 0.4382(4) 0.59546(12) 0.0478(7) Uani 1 1 d .
C18 C 0.7320(2) 0.3632(5) 0.54185(12) 0.0581(8) Uani 1 1 d .
H18 H 0.7620 0.4420 0.5145 0.070 Uiso 1 1 calc R
C19 C 0.6754(2) 0.1819(5) 0.53028(12) 0.0571(8) Uani 1 1 d .
H19 H 0.6683 0.1360 0.4951 0.069 Uiso 1 1 calc R
C20 C 0.6254(2) 0.0560(4) 0.57087(11) 0.0457(7) Uani 1 1 d .
C21 C 0.6370(2) 0.1239(4) 0.62475(10) 0.0402(6) Uani 1 1 d .
C22 C 0.5858(2) 0.0025(4) 0.66303(11) 0.0437(7) Uani 1 1 d .
H22 H 0.5932 0.0456 0.6984 0.052 Uiso 1 1 calc R
C23 C 0.52330(19) -0.1835(4) 0.65010(11) 0.0414(7) Uani 1 1 d .
C24 C 0.5132(2) -0.2514(4) 0.59621(11) 0.0439(7) Uani 1 1 d .
C25 C 0.5656(2) -0.1292(4) 0.55791(12) 0.0510(7) Uani 1 1 d .
H25 H 0.5601 -0.1737 0.5226 0.061 Uiso 1 1 calc R
C26 C 0.4502(2) -0.4417(4) 0.58384(12) 0.0520(8) Uani 1 1 d .
H26 H 0.4437 -0.4895 0.5488 0.062 Uiso 1 1 calc R
C27 C 0.4000(2) -0.5537(5) 0.62204(13) 0.0562(8) Uani 1 1 d .
H27 H 0.3591 -0.6769 0.6131 0.067 Uiso 1 1 calc R
C28 C 0.4094(2) -0.4848(5) 0.67531(12) 0.0559(8) Uani 1 1 d .
H28 H 0.3737 -0.5617 0.7013 0.067 Uiso 1 1 calc R
C29 C 0.4701(2) -0.3069(4) 0.68908(11) 0.0505(7) Uani 1 1 d .
H29 H 0.4768 -0.2653 0.7246 0.061 Uiso 1 1 calc R
N1 N 0.80463(18) 0.6238(4) 0.60310(10) 0.0521(6) Uani 1 1 d .

loop_
_atom_site_aniso_label
_atom_site_aniso_U_11
_atom_site_aniso_U_22
_atom_site_aniso_U_33
_atom_site_aniso_U_23
_atom_site_aniso_U_13
_atom_site_aniso_U_12
C1 0.072(2) 0.080(2) 0.068(2) -0.004(2) 0.0067(19) -0.0098(19)
C2 0.070(2) 0.082(3) 0.076(3) -0.021(2) 0.004(2) -0.009(2)
C3 0.0554(19) 0.060(2) 0.090(3) -0.017(2) 0.0054(19) -0.0062(16)
C4 0.0406(15) 0.0418(16) 0.076(2) -0.0121(16) 0.0059(15) 0.0004(13)
C5 0.0439(16) 0.0400(16) 0.069(2) -0.0075(15) 0.0073(15) -0.0004(13)
C6 0.0606(19) 0.060(2) 0.069(2) -0.0063(18) 0.0101(18) -0.0125(16)
C7 0.0402(15) 0.0378(16) 0.071(2) -0.0027(15) 0.0064(15) -0.0046(12)
C8 0.0318(13) 0.0305(14) 0.070(2) -0.0005(14) 0.0044(13) 0.0016(11)
C9 0.0337(14) 0.0327(14) 0.081(2) -0.0002(15) 0.0003(15) 0.0002(12)
C10 0.0414(16) 0.0343(16) 0.092(2) -0.0050(16) 0.0037(16) -0.0026(13)
C11 0.0409(16) 0.0337(16) 0.093(2) 0.0087(17) 0.0005(17) -0.0050(12)
C12 0.0423(16) 0.0408(16) 0.083(2) 0.0198(17) 0.0030(16) -0.0019(13)
C13 0.0365(15) 0.0366(16) 0.072(2) 0.0121(15) -0.0003(15) 0.0026(12)
C14 0.0362(14) 0.0309(14) 0.0640(19) 0.0048(14) 0.0013(13) 0.0035(11)
C15 0.0419(15) 0.0336(14) 0.060(2) 0.0059(14) 0.0098(14) -0.0003(12)
C16 0.0387(14) 0.0384(15) 0.0524(18) 0.0070(13) 0.0052(13) 0.0049(12)
C17 0.0403(15) 0.0422(16) 0.061(2) 0.0080(15) 0.0043(14) 0.0030(13)
C18 0.0545(18) 0.064(2) 0.056(2) 0.0140(16) 0.0104(15) -0.0079(16)
C19 0.0589(18) 0.064(2) 0.0489(19) 0.0076(16) 0.0053(15) -0.0027(16)
C20 0.0459(15) 0.0425(16) 0.0487(18) 0.0051(14) 0.0030(13) 0.0023(13)
C21 0.0388(14) 0.0394(15) 0.0426(16) 0.0047(13) 0.0035(12) 0.0041(12)
C22 0.0452(15) 0.0408(15) 0.0454(17) -0.0010(13) 0.0034(13) 0.0001(12)
C23 0.0372(14) 0.0380(15) 0.0489(17) -0.0006(13) 0.0010(13) -0.0003(12)
C24 0.0429(15) 0.0407(16) 0.0480(18) 0.0012(13) -0.0003(13) 0.0009(12)
C25 0.0563(17) 0.0492(17) 0.0474(18) -0.0020(15) 0.0018(14) 0.0027(15)
C26 0.0562(18) 0.0477(17) 0.0518(19) -0.0062(14) -0.0023(15) -0.0036(14)
C27 0.0536(18) 0.0457(17) 0.069(2) -0.0039(16) -0.0020(16) -0.0088(14)
C28 0.0528(17) 0.0508(18) 0.065(2) 0.0051(16) 0.0094(16) -0.0122(14)
C29 0.0531(17) 0.0503(17) 0.0485(18) -0.0029(14) 0.0068(14) -0.0097(14)
N1 0.0424(13) 0.0457(14) 0.0685(18) 0.0168(13) 0.0054(12) -0.0018(11)

loop_
_atom_type_symbol
_atom_type_description
_atom_type_scat_dispersion_real
_atom_type_scat_dispersion_imag
_atom_type_scat_source
C C 0.0033 0.0016 'International Tables Vol C Tables 4.2.6.8 and 6.1.1.4'
H H 0.0000 0.0000 'International Tables Vol C Tables 4.2.6.8 and 6.1.1.4'
N N 0.0061 0.0033 'International Tables Vol C Tables 4.2.6.8 and 6.1.1.4'

loop_
_geom_angle_atom_site_label_1
_geom_angle_atom_site_label_2
_geom_angle_atom_site_label_3
_geom_angle
C6 C1 C2 120.3(4)
C6 C1 H1 119.9
C2 C1 H1 119.9
C3 C2 C1 120.4(3)
C3 C2 H2 119.8
C1 C2 H2 119.8
C2 C3 C4 121.3(3)
C2 C3 H3 119.4
C4 C3 H3 119.4
C10 C4 C3 123.1(3)
C10 C4 C5 118.7(3)
C3 C4 C5 118.2(3)
C7 C5 C6 122.6(3)
C7 C5 C4 118.5(3)
C6 C5 C4 118.8(3)
C1 C6 C5 121.0(3)
C1 C6 H6 119.5
C5 C6 H6 119.5
C8 C7 C5 122.8(3)
C8 C7 H7 118.6
C5 C7 H7 118.6
C7 C8 C9 118.2(3)
C7 C8 C14 123.4(2)
C9 C8 C14 118.4(3)
C10 C9 C11 121.1(3)
C10 C9 C8 119.5(3)
C11 C9 C8 119.3(3)
C9 C10 C4 122.3(3)
C9 C10 H10 118.8
C4 C10 H10 118.8
C12 C11 C9 122.0(3)
C12 C11 H11 119.0
C9 C11 H11 119.0
C11 C12 C13 121.2(3)
C11 C12 H12 119.4
C13 C12 H12 119.4
N1 C13 C14 123.1(3)
N1 C13 C12 117.3(3)
C14 C13 C12 119.6(3)
C15 C14 C13 116.8(3)
C15 C14 C8 123.9(3)
C13 C14 C8 119.3(2)
C16 C15 C14 121.6(3)
C16 C15 H15 119.2
C14 C15 H15 119.2
C15 C16 C17 117.0(3)
C15 C16 C21 123.9(2)
C17 C16 C21 119.1(3)
N1 C17 C16 123.3(3)
N1 C17 C18 116.9(3)
C16 C17 C18 119.8(3)
C19 C18 C17 121.3(3)
C19 C18 H18 119.3
C17 C18 H18 119.3
C18 C19 C20 121.7(3)
C18 C19 H19 119.2
C20 C19 H19 119.2
C25 C20 C21 119.8(3)
C25 C20 C19 120.7(3)
C21 C20 C19 119.4(3)
C22 C21 C20 118.4(2)
C22 C21 C16 123.0(2)
C20 C21 C16 118.7(2)
C21 C22 C23 122.2(3)
C21 C22 H22 118.9
C23 C22 H22 118.9
C22 C23 C29 122.4(3)
C22 C23 C24 119.0(3)
C29 C23 C24 118.6(2)
C25 C24 C23 118.5(2)
C25 C24 C26 123.2(3)
C23 C24 C26 118.3(3)
C20 C25 C24 122.1(3)
C20 C25 H25 118.9
C24 C25 H25 118.9
C27 C26 C24 121.3(3)
C27 C26 H26 119.4
C24 C26 H26 119.4
C26 C27 C28 120.2(3)
C26 C27 H27 119.9
C28 C27 H27 119.9
C29 C28 C27 120.5(3)
C29 C28 H28 119.7
C27 C28 H28 119.7
C28 C29 C23 121.0(3)
C28 C29 H29 119.5
C23 C29 H29 119.5
C13 N1 C17 118.0(3)

loop_
_geom_bond_atom_site_label_1
_geom_bond_atom_site_label_2
_geom_bond_distance
C1 C6 1.363(4)
C1 C2 1.417(4)
C1 H1 0.9300
C2 C3 1.355(4)
C2 H2 0.9300
C3 C4 1.428(4)
C3 H3 0.9300
C4 C10 1.396(4)
C4 C5 1.431(4)
C5 C7 1.401(4)
C5 C6 1.422(4)
C6 H6 0.9300
C7 C8 1.385(4)
C7 H7 0.9300
C8 C9 1.435(4)
C8 C14 1.466(4)
C9 C10 1.383(4)
C9 C11 1.434(4)
C10 H10 0.9300
C11 C12 1.337(4)
C11 H11 0.9300
C12 C13 1.441(4)
C12 H12 0.9300
C13 N1 1.347(4)
C13 C14 1.416(4)
C14 C15 1.399(3)
C15 C16 1.376(4)
C15 H15 0.9300
C16 C17 1.418(4)
C16 C21 1.465(4)
C17 N1 1.350(3)
C17 C18 1.431(4)
C18 C19 1.338(4)
C18 H18 0.9300
C19 C20 1.438(4)
C19 H19 0.9300
C20 C25 1.385(3)
C20 C21 1.420(4)
C21 C22 1.388(3)
C22 C23 1.406(3)
C22 H22 0.9300
C23 C29 1.419(4)
C23 C24 1.420(4)
C24 C25 1.398(4)
C24 C26 1.427(4)
C25 H25 0.9300
C26 C27 1.351(4)
C26 H26 0.9300
C27 C28 1.406(4)
C27 H27 0.9300
C28 C29 1.358(4)
C28 H28 0.9300
C29 H29 0.9300

loop_
_geom_torsion_atom_site_label_1
_geom_torsion_atom_site_label_2
_geom_torsion_atom_site_label_3
_geom_torsion_atom_site_label_4
_geom_torsion
C6 C1 C2 C3 0.1(5)
C1 C2 C3 C4 -1.2(5)
C2 C3 C4 C10 -176.0(3)
C2 C3 C4 C5 1.4(4)
C10 C4 C5 C7 -0.9(4)
C3 C4 C5 C7 -178.5(3)
C10 C4 C5 C6 176.9(3)
C3 C4 C5 C6 -0.7(4)
C2 C1 C6 C5 0.6(5)
C7 C5 C6 C1 177.4(3)
C4 C5 C6 C1 -0.3(4)
C6 C5 C7 C8 -175.5(3)
C4 C5 C7 C8 2.3(4)
C5 C7 C8 C9 -1.3(4)
C5 C7 C8 C14 175.9(2)
C7 C8 C9 C10 -1.0(4)
C14 C8 C9 C10 -178.4(2)
C7 C8 C9 C11 175.0(2)
C14 C8 C9 C11 -2.4(3)
C11 C9 C10 C4 -173.6(2)
C8 C9 C10 C4 2.4(4)
C3 C4 C10 C9 176.1(3)
C5 C4 C10 C9 -1.4(4)
C10 C9 C11 C12 173.6(3)
C8 C9 C11 C12 -2.3(4)
C9 C11 C12 C13 3.4(4)
C11 C12 C13 N1 -179.6(3)
C11 C12 C13 C14 0.3(4)
N1 C13 C14 C15 -4.2(4)
C12 C13 C14 C15 175.9(2)
N1 C13 C14 C8 174.9(2)
C12 C13 C14 C8 -5.0(4)
C7 C8 C14 C15 7.8(4)
C9 C8 C14 C15 -175.0(2)
C7 C8 C14 C13 -171.2(2)
C9 C8 C14 C13 6.0(3)
C13 C14 C15 C16 1.9(4)
C8 C14 C15 C16 -177.1(2)
C14 C15 C16 C17 1.8(4)
C14 C15 C16 C21 -179.5(2)
C15 C16 C17 N1 -3.9(4)
C21 C16 C17 N1 177.3(2)
C15 C16 C17 C18 176.3(2)
C21 C16 C17 C18 -2.5(4)
N1 C17 C18 C19 -179.5(3)
C16 C17 C18 C19 0.4(4)
C17 C18 C19 C20 1.2(4)
C18 C19 C20 C25 178.9(3)
C18 C19 C20 C21 -0.6(4)
C25 C20 C21 C22 -0.9(4)
C19 C20 C21 C22 178.6(2)
C25 C20 C21 C16 179.0(2)
C19 C20 C21 C16 -1.5(4)
C15 C16 C21 C22 4.3(4)
C17 C16 C21 C22 -177.0(2)
C15 C16 C21 C20 -175.6(2)
C17 C16 C21 C20 3.0(3)
C20 C21 C22 C23 -0.2(4)
C16 C21 C22 C23 179.9(2)
C21 C22 C23 C29 -179.4(2)
C21 C22 C23 C24 0.9(4)
C22 C23 C24 C25 -0.4(4)
C29 C23 C24 C25 179.9(2)
C22 C23 C24 C26 179.4(2)
C29 C23 C24 C26 -0.3(4)
C21 C20 C25 C24 1.5(4)
C19 C20 C25 C24 -178.0(2)
C23 C24 C25 C20 -0.8(4)
C26 C24 C25 C20 179.4(2)
C25 C24 C26 C27 -179.3(3)
C23 C24 C26 C27 0.9(4)
C24 C26 C27 C28 -0.3(4)
C26 C27 C28 C29 -0.9(4)
C27 C28 C29 C23 1.5(4)
C22 C23 C29 C28 179.4(2)
C24 C23 C29 C28 -0.8(4)
C14 C13 N1 C17 2.4(4)
C12 C13 N1 C17 -177.7(2)
C16 C17 N1 C13 1.8(4)
C18 C17 N1 C13 -178.3(2)
